data_4082953
loop_
_publ_author_name
'Matson, Ellen M.'
'Franke, Sebastian M.'
'Anderson, Nickolas H.'
'Cook, Timothy D.'
'Fanwick, Phillip E.'
'Bart, Suzanne C.'

_publ_section_title
;
 Radical Reductive Elimination from Tetrabenzyluranium Mediated by an
 Iminoquinone Ligand
;
_journal_issue 8
_journal_name_full Organometallics
_journal_page_first 1964
_journal_paper_doi 10.1021/om4012104
_journal_volume 33
_journal_year 2014
_chemical_formula_moiety 'C48 H67 N1 O3 U1'
_chemical_formula_sum 'C48 H67 N O3 U'
_chemical_formula_weight 944.05
_chemical_name_systematic
;
 ?
;
_space_group_crystal_system triclinic
_space_group_IT_number 2
_space_group_name_Hall '-P 1'
_space_group_name_H-M_alt 'P -1'
_symmetry_space_group_name_Hall '-P 1'
_symmetry_space_group_name_H-M 'P -1'
_atom_sites_solution_hydrogens geom
_atom_sites_solution_primary heavy
_atom_sites_solution_secondary difmap
_audit_creation_method SHELXL-2013
_cell_angle_alpha 77.451(6)
_cell_angle_beta 76.928(5)
_cell_angle_gamma 87.574(4)
_cell_formula_units_Z 2
_cell_length_a 11.1583(7)
_cell_length_b 11.8042(7)
_cell_length_c 17.5607(13)
_cell_measurement_reflns_used 22592
_cell_measurement_temperature 150(2)
_cell_measurement_theta_max 28.281
_cell_measurement_theta_min 1.874
_cell_volume 2199.2(3)
_computing_cell_refinement 'HKL2000 (Otwinowski & Minor, 1997)'
_computing_data_collection 'Nonius Collect (Nonius, 1998)'
_computing_data_reduction 'HKL2000 (Otwinowski & Minor, 1997)'
_computing_publication_material 'local programs'
_computing_structure_refinement 'SHELXL-2013 (Sheldrick, 2013)'
_computing_structure_solution 'DIRDIF/PATTY (Burskens, et. al,. 2008)'
_diffrn_ambient_temperature 150(2)
_diffrn_measured_fraction_theta_full 0.999
_diffrn_measured_fraction_theta_max 0.980
_diffrn_measurement_device_type 'Nonius KappaCCD'
_diffrn_measurement_method '\w and \f'
_diffrn_radiation_type MoK\a
_diffrn_radiation_wavelength 0.71073
_diffrn_reflns_av_R_equivalents 0.036
_diffrn_reflns_av_unetI/netI 0.0546
_diffrn_reflns_Laue_measured_fraction_max 0.980
_diffrn_reflns_limit_h_max 14
_diffrn_reflns_limit_h_min 0
_diffrn_reflns_limit_k_max 15
_diffrn_reflns_limit_k_min -15
_diffrn_reflns_limit_l_max 23
_diffrn_reflns_limit_l_min -22
_diffrn_reflns_number 22592
_diffrn_reflns_point_group_measured_fraction_full 0.999
_diffrn_reflns_point_group_measured_fraction_max 0.980
_diffrn_reflns_theta_full 25.242
_diffrn_reflns_theta_max 28.281
_diffrn_reflns_theta_min 1.874
_diffrn_source 'fine focus tube'
_exptl_absorpt_coefficient_mu 3.730
_exptl_absorpt_correction_T_max 0.424
_exptl_absorpt_correction_T_min 0.013
_exptl_absorpt_correction_type multi-scan
_exptl_absorpt_process_details 'SCALEPACK (Otwinowski & Minor, 1997)'
_exptl_crystal_colour red
_exptl_crystal_density_diffrn 1.426
_exptl_crystal_description chunk
_exptl_crystal_F_000 956
_exptl_crystal_size_max 0.140
_exptl_crystal_size_mid 0.120
_exptl_crystal_size_min 0.040
_refine_diff_density_max 1.673
_refine_diff_density_min -1.180
_refine_diff_density_rms 0.094
_refine_ls_extinction_method none
_refine_ls_goodness_of_fit_ref 1.007
_refine_ls_hydrogen_treatment constr
_refine_ls_matrix_type full
_refine_ls_number_parameters 498
_refine_ls_number_reflns 10698
_refine_ls_number_restraints 0
_refine_ls_restrained_S_all 1.007
_refine_ls_R_factor_all 0.0533
_refine_ls_R_factor_gt 0.0368
_refine_ls_shift/su_max 0.001
_refine_ls_shift/su_mean 0.000
_refine_ls_structure_factor_coef Fsqd
_refine_ls_weighting_details 'w=1/[\s^2^(Fo^2^)+(0.0433P)^2^] where P=(Fo^2^+2Fc^2^)/3'
_refine_ls_weighting_scheme calc
_refine_ls_wR_factor_gt 0.0769
_refine_ls_wR_factor_ref 0.0822
_reflns_Friedel_coverage 0.000
_reflns_number_gt 8597
_reflns_number_total 10698
_reflns_threshold_expression 'I > 2\s(I)'
_cod_data_source_file om4012104_si_001.cif
_cod_data_source_block EMM50
_cod_depositor_comments 'Adding full bibliography for 4082952--4082954.cif.'
_cod_database_code 4082953
_shelx_space_group_comment
;
The symmetry employed for this shelxl refinement is uniquely defined
by the following loop, which should always be used as a source of
symmetry information in preference to the above space-group names.
They are only intended as comments.
;
_shelx_estimated_absorpt_t_min 0.623
_shelx_estimated_absorpt_t_max 0.865
_shelxl_version_number 2013-4

loop_
_space_group_symop_operation_xyz
'x, y, z'
'-x, -y, -z'

loop_
_atom_site_label
_atom_site_type_symbol
_atom_site_fract_x
_atom_site_fract_y
_atom_site_fract_z
_atom_site_U_iso_or_equiv
_atom_site_adp_type
_atom_site_occupancy
_atom_site_site_symmetry_order
_atom_site_calc_flag
_atom_site_refinement_flags_posn
_atom_site_refinement_flags_adp
_atom_site_refinement_flags_occupancy
_atom_site_disorder_assembly
_atom_site_disorder_group
U1 U 0.18128(2) 0.46732(2) 0.27918(2) 0.03749(6) Uani 1 1 d . . . . .
O1 O 0.2161(2) 0.3406(2) 0.20583(14) 0.0379(5) Uani 1 1 d . . . . .
O51 O 0.2990(2) 0.5999(2) 0.15929(15) 0.0430(6) Uani 1 1 d . . . . .
O61 O 0.0566(2) 0.2988(2) 0.37037(15) 0.0478(6) Uani 1 1 d . . . . .
N2 N 0.3591(3) 0.3640(3) 0.29623(16) 0.0355(6) Uani 1 1 d . . . . .
C11 C 0.3126(3) 0.2649(3) 0.2026(2) 0.0348(7) Uani 1 1 d . . . . .
C12 C 0.3932(3) 0.2773(3) 0.25229(19) 0.0352(7) Uani 1 1 d . . . . .
C13 C 0.4958(3) 0.2073(3) 0.2528(2) 0.0390(8) Uani 1 1 d . . . . .
H13 H 0.5499 0.2156 0.2860 0.047 Uiso 1 1 calc R U . . .
C14 C 0.5209(3) 0.1247(3) 0.2056(2) 0.0407(8) Uani 1 1 d . . . . .
C15 C 0.4393(3) 0.1135(3) 0.1584(2) 0.0416(8) Uani 1 1 d . . . . .
H15 H 0.4558 0.0567 0.1265 0.050 Uiso 1 1 calc R U . . .
C16 C 0.3334(3) 0.1821(3) 0.1555(2) 0.0373(8) Uani 1 1 d . . . . .
C21 C 0.4419(3) 0.3798(3) 0.3456(2) 0.0384(8) Uani 1 1 d . . . . .
C22 C 0.4218(4) 0.3160(4) 0.4259(2) 0.0477(9) Uani 1 1 d . . . . .
C23 C 0.5036(4) 0.3309(5) 0.4717(3) 0.0633(13) Uani 1 1 d . . . . .
H23 H 0.4915 0.2881 0.5253 0.076 Uiso 1 1 calc R U . . .
C24 C 0.6020(4) 0.4062(5) 0.4413(3) 0.0686(14) Uani 1 1 d . . . . .
H24 H 0.6564 0.4155 0.4740 0.082 Uiso 1 1 calc R U . . .
C25 C 0.6215(4) 0.4679(5) 0.3635(3) 0.0620(12) Uani 1 1 d . . . . .
H25 H 0.6902 0.5191 0.3428 0.074 Uiso 1 1 calc R U . . .
C26 C 0.5419(3) 0.4567(4) 0.3145(2) 0.0462(9) Uani 1 1 d . . . . .
C30 C -0.0319(4) 0.5094(5) 0.2555(4) 0.0755(15) Uani 1 1 d . . . . .
H30A H -0.0694 0.4391 0.2482 0.091 Uiso 1 1 calc R U . . .
H30B H -0.0854 0.5363 0.3013 0.091 Uiso 1 1 calc R U . . .
C31 C -0.0162(4) 0.5987(5) 0.1842(3) 0.0655(14) Uani 1 1 d . . . . .
C32 C 0.0253(5) 0.5797(8) 0.1066(4) 0.098(2) Uani 1 1 d . . . . .
H32 H 0.0395 0.5023 0.0997 0.117 Uiso 1 1 calc R U . . .
C33 C 0.0473(6) 0.6736(11) 0.0368(4) 0.115(3) Uani 1 1 d . . . . .
H33 H 0.0747 0.6581 -0.0153 0.138 Uiso 1 1 calc R U . . .
C34 C 0.0286(7) 0.7827(11) 0.0467(5) 0.119(3) Uani 1 1 d . . . . .
H34 H 0.0460 0.8444 0.0009 0.143 Uiso 1 1 calc R U . . .
C35 C -0.0136(5) 0.8084(7) 0.1184(5) 0.100(2) Uani 1 1 d . . . . .
H35 H -0.0283 0.8867 0.1230 0.120 Uiso 1 1 calc R U . . .
C36 C -0.0358(4) 0.7179(6) 0.1867(4) 0.0772(15) Uani 1 1 d . . . . .
H36 H -0.0655 0.7373 0.2374 0.093 Uiso 1 1 calc R U . . .
C40 C 0.1653(4) 0.5221(4) 0.4103(2) 0.0538(10) Uani 1 1 d . . . . .
H40A H 0.0823 0.5069 0.4457 0.065 Uiso 1 1 calc R U . . .
H40B H 0.2286 0.4845 0.4386 0.065 Uiso 1 1 calc R U . . .
C41 C 0.1897(4) 0.6452(4) 0.3770(2) 0.0450(9) Uani 1 1 d . . . . .
C42 C 0.3080(4) 0.6935(4) 0.3627(3) 0.0587(11) Uani 1 1 d . . . . .
H42 H 0.3740 0.6450 0.3755 0.070 Uiso 1 1 calc R U . . .
C43 C 0.3294(5) 0.8107(5) 0.3304(3) 0.0744(16) Uani 1 1 d . . . . .
H43 H 0.4093 0.8420 0.3228 0.089 Uiso 1 1 calc R U . . .
C44 C 0.2356(6) 0.8830(5) 0.3090(3) 0.0769(16) Uani 1 1 d . . . . .
H44 H 0.2499 0.9638 0.2882 0.092 Uiso 1 1 calc R U . . .
C45 C 0.1228(5) 0.8355(5) 0.3185(3) 0.0709(13) Uani 1 1 d . . . . .
H45 H 0.0585 0.8835 0.3025 0.085 Uiso 1 1 calc R U . . .
C46 C 0.1001(4) 0.7203(4) 0.3506(3) 0.0552(11) Uani 1 1 d . . . . .
H46 H 0.0207 0.6900 0.3552 0.066 Uiso 1 1 calc R U . . .
C52 C 0.3599(5) 0.5601(4) 0.0877(2) 0.0597(12) Uani 1 1 d . . . . .
H52A H 0.3061 0.5051 0.0754 0.072 Uiso 1 1 calc R U . . .
H52B H 0.4375 0.5202 0.0954 0.072 Uiso 1 1 calc R U . . .
C53 C 0.3856(6) 0.6629(5) 0.0223(3) 0.0837(17) Uani 1 1 d . . . . .
H53A H 0.3222 0.6716 -0.0099 0.100 Uiso 1 1 calc R U . . .
H53B H 0.4671 0.6566 -0.0132 0.100 Uiso 1 1 calc R U . . .
C54 C 0.3833(6) 0.7622(5) 0.0606(3) 0.0838(18) Uani 1 1 d . . . . .
H54A H 0.3489 0.8312 0.0298 0.101 Uiso 1 1 calc R U . . .
H54B H 0.4675 0.7811 0.0634 0.101 Uiso 1 1 calc R U . . .
C55 C 0.3043(4) 0.7269(4) 0.1423(3) 0.0520(10) Uani 1 1 d . . . . .
H55A H 0.3403 0.7541 0.1818 0.062 Uiso 1 1 calc R U . . .
H55B H 0.2209 0.7599 0.1441 0.062 Uiso 1 1 calc R U . . .
C62 C -0.0509(4) 0.3050(4) 0.4341(3) 0.0634(12) Uani 1 1 d . . . . .
H62A H -0.0994 0.3752 0.4192 0.076 Uiso 1 1 calc R U . . .
H62B H -0.0258 0.3076 0.4843 0.076 Uiso 1 1 calc R U . . .
C63 C -0.1255(6) 0.1968(5) 0.4445(5) 0.107(3) Uani 1 1 d . . . . .
H63A H -0.2105 0.2171 0.4389 0.128 Uiso 1 1 calc R U . A 1
H63B H -0.1289 0.1464 0.4980 0.128 Uiso 1 1 calc R U . A 1
C65 C 0.0669(4) 0.1797(4) 0.3617(3) 0.0628(12) Uani 1 1 d . . . . .
H65A H 0.1127 0.1337 0.3999 0.075 Uiso 1 1 calc R U . B 1
H65B H 0.1108 0.1754 0.3067 0.075 Uiso 1 1 calc R U . B 1
C141 C 0.6400(4) 0.0541(4) 0.2048(2) 0.0493(10) Uani 1 1 d . . . . .
C142 C 0.6503(4) -0.0045(5) 0.2894(3) 0.0679(13) Uani 1 1 d . . . . .
H14A H 0.5764 -0.0515 0.3163 0.102 Uiso 1 1 calc R U . . .
H14B H 0.6582 0.0548 0.3193 0.102 Uiso 1 1 calc R U . . .
H14C H 0.7229 -0.0545 0.2870 0.102 Uiso 1 1 calc R U . . .
C143 C 0.6458(5) -0.0400(5) 0.1571(3) 0.0810(16) Uani 1 1 d . . . . .
H14D H 0.7201 -0.0863 0.1606 0.122 Uiso 1 1 calc R U . . .
H14E H 0.6480 -0.0040 0.1010 0.122 Uiso 1 1 calc R U . . .
H14F H 0.5730 -0.0903 0.1789 0.122 Uiso 1 1 calc R U . . .
C144 C 0.7510(4) 0.1357(5) 0.1688(4) 0.0812(17) Uani 1 1 d . . . . .
H14G H 0.8270 0.0912 0.1697 0.122 Uiso 1 1 calc R U . . .
H14H H 0.7478 0.1954 0.2002 0.122 Uiso 1 1 calc R U . . .
H14I H 0.7492 0.1727 0.1134 0.122 Uiso 1 1 calc R U . . .
C161 C 0.2457(3) 0.1682(4) 0.1020(2) 0.0443(9) Uani 1 1 d . . . . .
C162 C 0.1125(4) 0.1469(4) 0.1504(2) 0.0536(10) Uani 1 1 d . . . . .
H16A H 0.1089 0.0767 0.1927 0.080 Uiso 1 1 calc R U . . .
H16B H 0.0594 0.1368 0.1148 0.080 Uiso 1 1 calc R U . . .
H16C H 0.0844 0.2135 0.1745 0.080 Uiso 1 1 calc R U . . .
C163 C 0.2787(4) 0.0651(5) 0.0621(3) 0.0648(13) Uani 1 1 d . . . . .
H16D H 0.3616 0.0764 0.0278 0.097 Uiso 1 1 calc R U . . .
H16E H 0.2194 0.0588 0.0297 0.097 Uiso 1 1 calc R U . . .
H16F H 0.2762 -0.0062 0.1033 0.097 Uiso 1 1 calc R U . . .
C164 C 0.2490(4) 0.2791(4) 0.0370(2) 0.0564(11) Uani 1 1 d . . . . .
H16G H 0.2189 0.3444 0.0621 0.085 Uiso 1 1 calc R U . . .
H16H H 0.1966 0.2687 0.0011 0.085 Uiso 1 1 calc R U . . .
H16I H 0.3337 0.2950 0.0062 0.085 Uiso 1 1 calc R U . . .
C221 C 0.2452(5) 0.2447(5) 0.5445(3) 0.0831(18) Uani 1 1 d . . . . .
H22A H 0.3008 0.2300 0.5814 0.125 Uiso 1 1 calc R U . . .
H22B H 0.1761 0.1896 0.5643 0.125 Uiso 1 1 calc R U . . .
H22C H 0.2139 0.3241 0.5409 0.125 Uiso 1 1 calc R U . . .
C222 C 0.3150(4) 0.2299(5) 0.4616(3) 0.0621(12) Uani 1 1 d . . . . .
H222 H 0.2561 0.2448 0.4253 0.074 Uiso 1 1 calc R U . . .
C223 C 0.3592(6) 0.1044(5) 0.4662(3) 0.0854(17) Uani 1 1 d . . . . .
H22D H 0.3910 0.0916 0.4120 0.128 Uiso 1 1 calc R U . . .
H22E H 0.2903 0.0511 0.4935 0.128 Uiso 1 1 calc R U . . .
H22F H 0.4246 0.0903 0.4961 0.128 Uiso 1 1 calc R U . . .
C261 C 0.6118(5) 0.6490(5) 0.2199(4) 0.0817(17) Uani 1 1 d . . . . .
H26A H 0.6936 0.6479 0.2317 0.123 Uiso 1 1 calc R U . . .
H26B H 0.5536 0.6864 0.2574 0.123 Uiso 1 1 calc R U . . .
H26C H 0.6156 0.6923 0.1650 0.123 Uiso 1 1 calc R U . . .
C262 C 0.5693(4) 0.5247(4) 0.2283(3) 0.0550(11) Uani 1 1 d . . . . .
H262 H 0.4912 0.5288 0.2089 0.066 Uiso 1 1 calc R U . . .
C263 C 0.6644(5) 0.4652(5) 0.1740(3) 0.0681(13) Uani 1 1 d . . . . .
H26D H 0.7398 0.4534 0.1944 0.102 Uiso 1 1 calc R U . . .
H26E H 0.6828 0.5139 0.1198 0.102 Uiso 1 1 calc R U . . .
H26F H 0.6321 0.3900 0.1725 0.102 Uiso 1 1 calc R U . . .
C64A C -0.0595(9) 0.1349(9) 0.3784(8) 0.071(4) Uani 0.572(18) 1 d . . P C 1
H64A H -0.0628 0.0496 0.3974 0.085 Uiso 0.572(18) 1 calc R U P C 1
H64B H -0.0952 0.1562 0.3305 0.085 Uiso 0.572(18) 1 calc R U P C 1
C64B C -0.0135(16) 0.1104(10) 0.4296(9) 0.076(6) Uani 0.428(18) 1 d . . P C 2
H64C H 0.0254 0.0900 0.4762 0.092 Uiso 0.428(18) 1 calc R U P C 2
H64D H -0.0394 0.0385 0.4173 0.092 Uiso 0.428(18) 1 calc R U P C 2

loop_
_atom_site_aniso_label
_atom_site_aniso_U_11
_atom_site_aniso_U_22
_atom_site_aniso_U_33
_atom_site_aniso_U_23
_atom_site_aniso_U_13
_atom_site_aniso_U_12
U1 0.03330(8) 0.04238(9) 0.03564(8) -0.00815(5) -0.00560(6) 0.00095(5)
O1 0.0299(12) 0.0473(15) 0.0388(13) -0.0109(11) -0.0115(10) 0.0041(10)
O51 0.0465(14) 0.0397(15) 0.0383(13) -0.0036(11) -0.0048(11) -0.0003(11)
O61 0.0502(15) 0.0441(16) 0.0419(14) -0.0083(12) 0.0044(12) -0.0063(12)
N2 0.0341(15) 0.0410(17) 0.0326(14) -0.0089(12) -0.0092(12) 0.0004(12)
C11 0.0309(17) 0.0391(19) 0.0328(17) -0.0051(14) -0.0061(14) -0.0009(14)
C12 0.0332(17) 0.043(2) 0.0289(16) -0.0058(14) -0.0061(14) -0.0037(15)
C13 0.0341(18) 0.045(2) 0.0391(18) -0.0075(16) -0.0124(15) 0.0027(15)
C14 0.0368(18) 0.043(2) 0.0370(18) -0.0015(16) -0.0038(16) 0.0019(15)
C15 0.041(2) 0.045(2) 0.0379(18) -0.0104(16) -0.0044(16) -0.0015(16)
C16 0.0370(18) 0.040(2) 0.0320(17) -0.0038(15) -0.0053(15) -0.0031(15)
C21 0.0333(17) 0.048(2) 0.0373(18) -0.0141(16) -0.0119(15) 0.0059(15)
C22 0.039(2) 0.066(3) 0.0379(19) -0.0114(18) -0.0102(17) 0.0060(18)
C23 0.052(3) 0.100(4) 0.042(2) -0.016(2) -0.020(2) 0.010(2)
C24 0.052(3) 0.109(4) 0.061(3) -0.035(3) -0.030(2) 0.008(3)
C25 0.044(2) 0.081(3) 0.071(3) -0.026(3) -0.023(2) -0.001(2)
C26 0.0341(19) 0.056(2) 0.052(2) -0.0144(18) -0.0140(17) -0.0011(17)
C30 0.039(2) 0.093(4) 0.100(4) -0.017(3) -0.031(3) 0.009(2)
C31 0.0248(19) 0.108(4) 0.071(3) -0.025(3) -0.022(2) 0.013(2)
C32 0.043(3) 0.161(7) 0.110(5) -0.061(5) -0.032(3) 0.010(3)
C33 0.051(3) 0.231(11) 0.069(4) -0.037(6) -0.017(3) -0.010(5)
C34 0.068(4) 0.201(10) 0.087(5) -0.006(6) -0.037(4) -0.013(5)
C35 0.062(3) 0.114(6) 0.119(6) 0.010(5) -0.042(4) -0.005(3)
C36 0.044(3) 0.106(5) 0.082(4) -0.010(3) -0.025(2) 0.004(3)
C40 0.063(3) 0.053(3) 0.043(2) -0.0164(19) -0.002(2) 0.000(2)
C41 0.048(2) 0.054(2) 0.0335(18) -0.0159(17) -0.0044(17) 0.0001(18)
C42 0.053(2) 0.074(3) 0.051(2) -0.020(2) -0.010(2) -0.002(2)
C43 0.070(3) 0.089(4) 0.064(3) -0.029(3) 0.004(3) -0.034(3)
C44 0.111(5) 0.058(3) 0.055(3) -0.014(2) -0.001(3) -0.009(3)
C45 0.078(3) 0.066(3) 0.064(3) -0.012(2) -0.011(3) 0.009(3)
C46 0.050(2) 0.063(3) 0.051(2) -0.013(2) -0.007(2) 0.000(2)
C52 0.077(3) 0.054(3) 0.042(2) -0.0117(19) 0.000(2) 0.004(2)
C53 0.103(4) 0.071(4) 0.058(3) -0.012(3) 0.021(3) -0.013(3)
C54 0.105(4) 0.054(3) 0.070(3) -0.007(2) 0.024(3) -0.009(3)
C55 0.053(2) 0.044(2) 0.054(2) -0.0078(19) -0.005(2) 0.0018(19)
C62 0.060(3) 0.062(3) 0.056(3) -0.008(2) 0.010(2) -0.004(2)
C63 0.078(4) 0.080(4) 0.138(6) -0.043(4) 0.048(4) -0.023(3)
C65 0.070(3) 0.052(3) 0.061(3) -0.017(2) 0.003(2) -0.007(2)
C141 0.043(2) 0.051(2) 0.051(2) -0.0076(19) -0.0070(18) 0.0071(18)
C142 0.058(3) 0.075(3) 0.068(3) -0.005(3) -0.020(2) 0.015(2)
C143 0.081(3) 0.080(4) 0.094(4) -0.044(3) -0.026(3) 0.038(3)
C144 0.036(2) 0.078(4) 0.107(4) 0.007(3) 0.004(3) 0.005(2)
C161 0.041(2) 0.054(2) 0.043(2) -0.0173(17) -0.0111(17) -0.0043(17)
C162 0.042(2) 0.073(3) 0.050(2) -0.019(2) -0.0105(19) -0.009(2)
C163 0.057(3) 0.083(4) 0.071(3) -0.044(3) -0.022(2) 0.001(2)
C164 0.053(2) 0.080(3) 0.037(2) -0.008(2) -0.0154(19) -0.009(2)
C221 0.063(3) 0.098(4) 0.062(3) 0.015(3) 0.008(3) 0.015(3)
C222 0.055(3) 0.077(3) 0.045(2) 0.010(2) -0.015(2) -0.003(2)
C223 0.100(4) 0.079(4) 0.065(3) -0.005(3) 0.001(3) -0.009(3)
C261 0.060(3) 0.062(3) 0.101(4) -0.003(3) 0.013(3) -0.002(2)
C262 0.035(2) 0.061(3) 0.065(3) 0.002(2) -0.016(2) -0.0079(18)
C263 0.086(4) 0.066(3) 0.048(2) -0.009(2) -0.005(2) -0.013(3)
C64A 0.068(6) 0.064(6) 0.079(8) -0.014(5) -0.012(5) -0.016(4)
C64B 0.106(12) 0.046(7) 0.056(8) 0.000(5) 0.019(8) -0.010(6)

loop_
_atom_type_symbol
_atom_type_description
_atom_type_scat_dispersion_real
_atom_type_scat_dispersion_imag
_atom_type_scat_source
C C 0.0033 0.0016 'International Tables Vol C Tables 4.2.6.8 and 6.1.1.4'
H H 0.0000 0.0000 'International Tables Vol C Tables 4.2.6.8 and 6.1.1.4'
N N 0.0061 0.0033 'International Tables Vol C Tables 4.2.6.8 and 6.1.1.4'
O O 0.0106 0.0060 'International Tables Vol C Tables 4.2.6.8 and 6.1.1.4'
U U -9.6767 9.6646 'International Tables Vol C Tables 4.2.6.8 and 6.1.1.4'

loop_
_geom_angle_atom_site_label_1
_geom_angle_atom_site_label_2
_geom_angle_atom_site_label_3
_geom_angle
O1 U1 N2 69.41(9)
O1 U1 O51 84.56(9)
N2 U1 O51 90.65(9)
O1 U1 C40 150.53(13)
N2 U1 C40 89.39(13)
O51 U1 C40 116.97(12)
O1 U1 O61 79.21(9)
N2 U1 O61 88.82(10)
O51 U1 O61 162.85(9)
C40 U1 O61 80.16(12)
O1 U1 C30 93.41(16)
N2 U1 C30 159.55(17)
O51 U1 C30 98.92(15)
C40 U1 C30 102.07(18)
O61 U1 C30 76.73(15)
O1 U1 C41 168.07(10)
N2 U1 C41 100.15(11)
O51 U1 C41 89.95(9)
C40 U1 C41 28.85(12)
O61 U1 C41 107.01(9)
C30 U1 C41 97.91(16)
C11 O1 U1 125.3(2)
C52 O51 C55 108.9(3)
C52 O51 U1 122.2(2)
C55 O51 U1 128.2(2)
C65 O61 C62 107.0(3)
C65 O61 U1 126.0(2)
C62 O61 U1 126.4(2)
C12 N2 C21 115.0(3)
C12 N2 U1 117.1(2)
C21 N2 U1 127.9(2)
O1 C11 C16 124.8(3)
O1 C11 C12 114.0(3)
C16 C11 C12 121.3(3)
C13 C12 N2 126.3(3)
C13 C12 C11 119.4(3)
N2 C12 C11 114.3(3)
C12 C13 C14 121.1(3)
C12 C13 H13 119.5
C14 C13 H13 119.5
C15 C14 C13 118.2(3)
C15 C14 C141 122.8(3)
C13 C14 C141 118.9(3)
C14 C15 C16 123.3(4)
C14 C15 H15 118.4
C16 C15 H15 118.4
C11 C16 C15 116.8(3)
C11 C16 C161 121.3(3)
C15 C16 C161 121.9(3)
C26 C21 C22 120.1(3)
C26 C21 N2 120.4(3)
C22 C21 N2 119.5(3)
C23 C22 C21 118.5(4)
C23 C22 C222 119.9(4)
C21 C22 C222 121.6(4)
C24 C23 C22 121.6(4)
C24 C23 H23 119.2
C22 C23 H23 119.2
C23 C24 C25 120.0(4)
C23 C24 H24 120.0
C25 C24 H24 120.0
C24 C25 C26 121.1(4)
C24 C25 H25 119.5
C26 C25 H25 119.5
C25 C26 C21 118.8(4)
C25 C26 C262 119.0(4)
C21 C26 C262 122.1(3)
C31 C30 U1 105.3(3)
C31 C30 H30A 110.7
U1 C30 H30A 110.7
C31 C30 H30B 110.7
U1 C30 H30B 110.7
H30A C30 H30B 108.8
C32 C31 C36 113.5(6)
C32 C31 C30 124.4(6)
C36 C31 C30 122.0(5)
C31 C32 C33 122.3(8)
C31 C32 H32 118.8
C33 C32 H32 118.8
C34 C33 C32 118.8(7)
C34 C33 H33 120.6
C32 C33 H33 120.6
C35 C34 C33 122.8(9)
C35 C34 H34 118.6
C33 C34 H34 118.6
C34 C35 C36 119.0(8)
C34 C35 H35 120.5
C36 C35 H35 120.5
C35 C36 C31 123.6(6)
C35 C36 H36 118.2
C31 C36 H36 118.2
C41 C40 U1 95.5(2)
C41 C40 H40A 112.6
U1 C40 H40A 112.6
C41 C40 H40B 112.6
U1 C40 H40B 112.6
H40A C40 H40B 110.1
C46 C41 C42 115.9(4)
C46 C41 C40 122.1(4)
C42 C41 C40 121.8(4)
C46 C41 U1 98.4(3)
C42 C41 U1 112.5(3)
C40 C41 U1 55.6(2)
C43 C42 C41 120.9(5)
C43 C42 H42 119.6
C41 C42 H42 119.6
C42 C43 C44 120.9(5)
C42 C43 H43 119.6
C44 C43 H43 119.6
C45 C44 C43 118.4(5)
C45 C44 H44 120.8
C43 C44 H44 120.8
C44 C45 C46 121.3(5)
C44 C45 H45 119.3
C46 C45 H45 119.3
C45 C46 C41 122.4(4)
C45 C46 H46 118.8
C41 C46 H46 118.8
O51 C52 C53 107.1(4)
O51 C52 H52A 110.3
C53 C52 H52A 110.3
O51 C52 H52B 110.3
C53 C52 H52B 110.3
H52A C52 H52B 108.6
C52 C53 C54 105.9(4)
C52 C53 H53A 110.5
C54 C53 H53A 110.5
C52 C53 H53B 110.5
C54 C53 H53B 110.5
H53A C53 H53B 108.7
C53 C54 C55 106.4(4)
C53 C54 H54A 110.4
C55 C54 H54A 110.4
C53 C54 H54B 110.4
C55 C54 H54B 110.4
H54A C54 H54B 108.6
O51 C55 C54 105.7(3)
O51 C55 H55A 110.6
C54 C55 H55A 110.6
O51 C55 H55B 110.6
C54 C55 H55B 110.6
H55A C55 H55B 108.7
O61 C62 C63 106.0(4)
O61 C62 H62A 110.5
C63 C62 H62A 110.5
O61 C62 H62B 110.5
C63 C62 H62B 110.5
H62A C62 H62B 108.7
C62 C63 C64A 105.9(5)
C62 C63 C64B 97.5(7)
C62 C63 H63A 110.6
C64A C63 H63A 110.6
C62 C63 H63B 110.6
C64A C63 H63B 110.6
H63A C63 H63B 108.7
C64B C65 O61 108.0(6)
O61 C65 C64A 106.5(5)
O61 C65 H65A 110.4
C64A C65 H65A 110.4
O61 C65 H65B 110.4
C64A C65 H65B 110.4
H65A C65 H65B 108.6
C143 C141 C142 107.8(4)
C143 C141 C144 109.6(4)
C142 C141 C144 107.2(4)
C143 C141 C14 111.6(4)
C142 C141 C14 111.1(3)
C144 C141 C14 109.3(4)
C141 C142 H14A 109.5
C141 C142 H14B 109.5
H14A C142 H14B 109.5
C141 C142 H14C 109.5
H14A C142 H14C 109.5
H14B C142 H14C 109.5
C141 C143 H14D 109.5
C141 C143 H14E 109.5
H14D C143 H14E 109.5
C141 C143 H14F 109.5
H14D C143 H14F 109.5
H14E C143 H14F 109.5
C141 C144 H14G 109.5
C141 C144 H14H 109.5
H14G C144 H14H 109.5
C141 C144 H14I 109.5
H14G C144 H14I 109.5
H14H C144 H14I 109.5
C163 C161 C164 109.0(3)
C163 C161 C162 106.0(3)
C164 C161 C162 108.4(4)
C163 C161 C16 112.5(3)
C164 C161 C16 109.4(3)
C162 C161 C16 111.5(3)
C161 C162 H16A 109.5
C161 C162 H16B 109.5
H16A C162 H16B 109.5
C161 C162 H16C 109.5
H16A C162 H16C 109.5
H16B C162 H16C 109.5
C161 C163 H16D 109.5
C161 C163 H16E 109.5
H16D C163 H16E 109.5
C161 C163 H16F 109.5
H16D C163 H16F 109.5
H16E C163 H16F 109.5
C161 C164 H16G 109.5
C161 C164 H16H 109.5
H16G C164 H16H 109.5
C161 C164 H16I 109.5
H16G C164 H16I 109.5
H16H C164 H16I 109.5
C222 C221 H22A 109.5
C222 C221 H22B 109.5
H22A C221 H22B 109.5
C222 C221 H22C 109.5
H22A C221 H22C 109.5
H22B C221 H22C 109.5
C22 C222 C221 112.2(4)
C22 C222 C223 111.3(4)
C221 C222 C223 109.7(4)
C22 C222 H222 107.8
C221 C222 H222 107.8
C223 C222 H222 107.8
C222 C223 H22D 109.5
C222 C223 H22E 109.5
H22D C223 H22E 109.5
C222 C223 H22F 109.5
H22D C223 H22F 109.5
H22E C223 H22F 109.5
C262 C261 H26A 109.5
C262 C261 H26B 109.5
H26A C261 H26B 109.5
C262 C261 H26C 109.5
H26A C261 H26C 109.5
H26B C261 H26C 109.5
C263 C262 C26 112.1(4)
C263 C262 C261 108.9(4)
C26 C262 C261 112.8(4)
C263 C262 H262 107.6
C26 C262 H262 107.6
C261 C262 H262 107.6
C262 C263 H26D 109.5
C262 C263 H26E 109.5
H26D C263 H26E 109.5
C262 C263 H26F 109.5
H26D C263 H26F 109.5
H26E C263 H26F 109.5
C65 C64A C63 101.7(7)
C65 C64A H64A 111.4
C63 C64A H64A 111.4
C65 C64A H64B 111.4
C63 C64A H64B 111.4
H64A C64A H64B 109.3
C65 C64B C63 100.9(9)
C65 C64B H64C 111.6
C63 C64B H64C 111.6
C65 C64B H64D 111.6
C63 C64B H64D 111.6
H64C C64B H64D 109.4

loop_
_geom_bond_atom_site_label_1
_geom_bond_atom_site_label_2
_geom_bond_distance
U1 O1 2.147(2)
U1 N2 2.328(3)
U1 O51 2.470(2)
U1 C40 2.490(4)
U1 O61 2.510(3)
U1 C30 2.517(4)
U1 C41 3.003(4)
O1 C11 1.369(4)
O51 C52 1.451(5)
O51 C55 1.464(5)
O61 C65 1.445(5)
O61 C62 1.455(5)
N2 C12 1.401(5)
N2 C21 1.445(5)
C11 C16 1.392(5)
C11 C12 1.420(5)
C12 C13 1.384(5)
C13 C14 1.393(5)
C13 H13 0.9500
C14 C15 1.390(5)
C14 C141 1.538(5)
C15 C16 1.408(5)
C15 H15 0.9500
C16 C161 1.539(5)
C21 C26 1.400(5)
C21 C22 1.420(5)
C22 C23 1.384(6)
C22 C222 1.528(6)
C23 C24 1.375(7)
C23 H23 0.9500
C24 C25 1.375(7)
C24 H24 0.9500
C25 C26 1.398(6)
C25 H25 0.9500
C26 C262 1.520(6)
C30 C31 1.434(7)
C30 H30A 0.9900
C30 H30B 0.9900
C31 C32 1.399(8)
C31 C36 1.423(8)
C32 C33 1.446(11)
C32 H32 0.9500
C33 C34 1.338(12)
C33 H33 0.9500
C34 C35 1.335(11)
C34 H34 0.9500
C35 C36 1.405(8)
C35 H35 0.9500
C36 H36 0.9500
C40 C41 1.456(6)
C40 H40A 0.9900
C40 H40B 0.9900
C41 C46 1.398(6)
C41 C42 1.408(6)
C42 C43 1.385(7)
C42 H42 0.9500
C43 C44 1.389(8)
C43 H43 0.9500
C44 C45 1.361(8)
C44 H44 0.9500
C45 C46 1.365(7)
C45 H45 0.9500
C46 H46 0.9500
C52 C53 1.466(7)
C52 H52A 0.9900
C52 H52B 0.9900
C53 C54 1.469(7)
C53 H53A 0.9900
C53 H53B 0.9900
C54 C55 1.486(6)
C54 H54A 0.9900
C54 H54B 0.9900
C55 H55A 0.9900
C55 H55B 0.9900
C62 C63 1.509(7)
C62 H62A 0.9900
C62 H62B 0.9900
C63 C64A 1.537(11)
C63 C64B 1.591(16)
C63 H63A 0.9900
C63 H63B 0.9900
C65 C64B 1.432(11)
C65 C64A 1.470(10)
C65 H65A 0.9900
C65 H65B 0.9900
C141 C143 1.521(7)
C141 C142 1.524(6)
C141 C144 1.531(6)
C142 H14A 0.9800
C142 H14B 0.9800
C142 H14C 0.9800
C143 H14D 0.9800
C143 H14E 0.9800
C143 H14F 0.9800
C144 H14G 0.9800
C144 H14H 0.9800
C144 H14I 0.9800
C161 C163 1.524(6)
C161 C164 1.534(6)
C161 C162 1.536(5)
C162 H16A 0.9800
C162 H16B 0.9800
C162 H16C 0.9800
C163 H16D 0.9800
C163 H16E 0.9800
C163 H16F 0.9800
C164 H16G 0.9800
C164 H16H 0.9800
C164 H16I 0.9800
C221 C222 1.531(7)
C221 H22A 0.9800
C221 H22B 0.9800
C221 H22C 0.9800
C222 C223 1.532(8)
C222 H222 1.0000
C223 H22D 0.9800
C223 H22E 0.9800
C223 H22F 0.9800
C261 C262 1.527(7)
C261 H26A 0.9800
C261 H26B 0.9800
C261 H26C 0.9800
C262 C263 1.517(7)
C262 H262 1.0000
C263 H26D 0.9800
C263 H26E 0.9800
C263 H26F 0.9800
C64A H64A 0.9900
C64A H64B 0.9900
C64B H64C 0.9900
C64B H64D 0.9900

loop_
_geom_torsion_atom_site_label_1
_geom_torsion_atom_site_label_2
_geom_torsion_atom_site_label_3
_geom_torsion_atom_site_label_4
_geom_torsion
U1 O1 C11 C16 179.2(2)
U1 O1 C11 C12 -1.0(4)
C21 N2 C12 C13 0.6(5)
U1 N2 C12 C13 179.1(3)
C21 N2 C12 C11 -178.5(3)
U1 N2 C12 C11 0.0(4)
O1 C11 C12 C13 -178.6(3)
C16 C11 C12 C13 1.2(5)
O1 C11 C12 N2 0.6(4)
C16 C11 C12 N2 -179.6(3)
N2 C12 C13 C14 -179.2(3)
C11 C12 C13 C14 -0.1(5)
C12 C13 C14 C15 -0.8(5)
C12 C13 C14 C141 176.5(3)
C13 C14 C15 C16 0.6(5)
C141 C14 C15 C16 -176.5(3)
O1 C11 C16 C15 178.5(3)
C12 C11 C16 C15 -1.3(5)
O1 C11 C16 C161 -0.5(5)
C12 C11 C16 C161 179.7(3)
C14 C15 C16 C11 0.4(5)
C14 C15 C16 C161 179.4(3)
C12 N2 C21 C26 88.8(4)
U1 N2 C21 C26 -89.5(4)
C12 N2 C21 C22 -90.7(4)
U1 N2 C21 C22 91.0(4)
C26 C21 C22 C23 -0.7(6)
N2 C21 C22 C23 178.8(4)
C26 C21 C22 C222 -179.0(4)
N2 C21 C22 C222 0.5(6)
C21 C22 C23 C24 0.6(7)
C222 C22 C23 C24 178.9(5)
C22 C23 C24 C25 -0.7(8)
C23 C24 C25 C26 0.8(8)
C24 C25 C26 C21 -0.8(7)
C24 C25 C26 C262 -178.5(4)
C22 C21 C26 C25 0.8(6)
N2 C21 C26 C25 -178.7(4)
C22 C21 C26 C262 178.4(4)
N2 C21 C26 C262 -1.1(6)
U1 C30 C31 C32 78.1(5)
U1 C30 C31 C36 -98.4(4)
C36 C31 C32 C33 0.9(7)
C30 C31 C32 C33 -175.8(5)
C31 C32 C33 C34 0.7(9)
C32 C33 C34 C35 -2.3(11)
C33 C34 C35 C36 2.0(10)
C34 C35 C36 C31 -0.2(8)
C32 C31 C36 C35 -1.1(7)
C30 C31 C36 C35 175.7(5)
U1 C40 C41 C46 77.3(4)
U1 C40 C41 C42 -97.0(4)
C46 C41 C42 C43 5.0(6)
C40 C41 C42 C43 179.5(4)
U1 C41 C42 C43 117.0(4)
C41 C42 C43 C44 -1.9(7)
C42 C43 C44 C45 -1.8(7)
C43 C44 C45 C46 2.1(8)
C44 C45 C46 C41 1.3(7)
C42 C41 C46 C45 -4.7(6)
C40 C41 C46 C45 -179.3(4)
U1 C41 C46 C45 -124.8(4)
C55 O51 C52 C53 -9.0(5)
U1 O51 C52 C53 162.4(3)
O51 C52 C53 C54 21.0(6)
C52 C53 C54 C55 -25.0(7)
C52 O51 C55 C54 -6.5(5)
U1 O51 C55 C54 -177.2(3)
C53 C54 C55 O51 19.4(6)
C65 O61 C62 C63 -17.5(6)
U1 O61 C62 C63 154.1(4)
O61 C62 C63 C64A -4.7(9)
O61 C62 C63 C64B 37.1(9)
C62 O61 C65 C64B -13.0(11)
U1 O61 C65 C64B 175.4(10)
C62 O61 C65 C64A 34.4(7)
U1 O61 C65 C64A -137.3(6)
C15 C14 C141 C143 -8.8(5)
C13 C14 C141 C143 174.1(4)
C15 C14 C141 C142 -129.2(4)
C13 C14 C141 C142 53.7(5)
C15 C14 C141 C144 112.7(5)
C13 C14 C141 C144 -64.4(5)
C11 C16 C161 C163 -174.4(4)
C15 C16 C161 C163 6.7(5)
C11 C16 C161 C164 64.4(4)
C15 C16 C161 C164 -114.6(4)
C11 C16 C161 C162 -55.5(5)
C15 C16 C161 C162 125.5(4)
C23 C22 C222 C221 48.2(6)
C21 C22 C222 C221 -133.6(4)
C23 C22 C222 C223 -75.2(6)
C21 C22 C222 C223 103.0(5)
C25 C26 C262 C263 81.6(5)
C21 C26 C262 C263 -96.0(5)
C25 C26 C262 C261 -41.9(6)
C21 C26 C262 C261 140.5(4)
C64B C65 C64A C63 63.6(10)
O61 C65 C64A C63 -35.7(9)
C62 C63 C64A C65 24.3(10)
C64B C63 C64A C65 -59.1(8)
O61 C65 C64B C63 36.0(13)
C64A C65 C64B C63 -59.6(11)
C62 C63 C64B C65 -43.9(12)
C64A C63 C64B C65 61.5(9)
